data_4115802
loop_
_publ_author_name
'Daisuke Shiomi'
'Takayasu Kanaya'
'Kazunobu Sato'
'Masaki Mito'
'Kazuyoshi Takeda'
'Takeji Takui'

_publ_contact_author 'Takeji Takui'
_publ_contact_author_email takui@sci.osaka-cu.ac.jp
_publ_section_title
;
 Single-Component Molecule-Based Ferrimagnetics
;
_journal_name_full 'Journal of the American Chemical Society'
_journal_page_first 11823
_journal_page_last 11824
_journal_paper_doi 10.1021/ja016827q
_journal_volume 123
_journal_year 2001
_chemical_formula_sum 'C40 H57 N6 O8'
_chemical_formula_weight 749.93
_chemical_name_systematic
; 
4-(1-oxyl-3-oxido-4,4,5,5-tetramethyl-2-imidazolin-2-yl)-benzoic acid
 2,4-bis(1-oxyl-3-oxido-4,4,5,5-tetramethyl-2-imidazolin-2-yl)-phenyl ester
;
_space_group_IT_number 15
_symmetry_cell_setting monoclinic
_symmetry_Int_Tables_number 15
_symmetry_space_group_name_Hall '-C 2yc'
_symmetry_space_group_name_H-M 'C 1 2/c 1'
_audit_creation_method 'by teXsan'
_cell_angle_alpha 90
_cell_angle_beta 100.68(8)
_cell_angle_gamma 90
_cell_formula_units_Z 8
_cell_length_a 34.16(2)
_cell_length_b 12.551(9)
_cell_length_c 17.77(3)
_cell_measurement_reflns_used 24
_cell_measurement_temperature 293.0
_cell_measurement_theta_max 12.2
_cell_measurement_theta_min 10.1
_cell_volume 7487(15)
_computing_cell_refinement 'MSC/AFC Diffractometer Control'
_computing_data_collection 'MSC/AFC Diffractometer Control'
_computing_data_reduction 'teXsan Ver. 1.11'
_computing_publication_material 'teXsan Ver. 1.11'
_computing_structure_refinement 'teXsan Ver. 1.10'
_computing_structure_solution SIR92
_diffrn_measured_fraction_theta_full 1.5357
_diffrn_measured_fraction_theta_max 1.5357
_diffrn_measurement_device_type 'Rigaku AFC7R'
_diffrn_measurement_method \w-2\q
_diffrn_radiation_type 'Mo K\a'
_diffrn_radiation_wavelength 0.7107
_diffrn_reflns_av_R_equivalents 0.029
_diffrn_reflns_limit_h_max 36
_diffrn_reflns_limit_h_min 0
_diffrn_reflns_limit_k_max 14
_diffrn_reflns_limit_k_min -14
_diffrn_reflns_limit_l_max 20
_diffrn_reflns_limit_l_min -21
_diffrn_reflns_number 10663
_diffrn_reflns_theta_full 25.00
_diffrn_reflns_theta_max 25.00
_diffrn_standards_decay_% 0.65
_diffrn_standards_interval_count 150
_diffrn_standards_number 3
_exptl_absorpt_coefficient_mu 0.093
_exptl_absorpt_correction_T_max 0.999
_exptl_absorpt_correction_T_min 0.989
_exptl_absorpt_correction_type psi-scan
_exptl_absorpt_process_details '(North, Phillips & Mathews, 1968)'
_exptl_crystal_colour blue
_exptl_crystal_density_diffrn 1.331
_exptl_crystal_description needle
_exptl_crystal_preparation 'ethyl acetate and hexane'
_exptl_crystal_size_max 0.800
_exptl_crystal_size_mid 0.100
_exptl_crystal_size_min 0.100
_refine_diff_density_max 0.58
_refine_diff_density_min -0.31
_refine_ls_extinction_coef 0.0001(2)
_refine_ls_extinction_method 'Zachariasen(1967) type 2 gaussian isotropic'
_refine_ls_goodness_of_fit_ref 1.771
_refine_ls_hydrogen_treatment noref
_refine_ls_number_parameters 458
_refine_ls_number_reflns 3746
_refine_ls_R_factor_gt 0.0675
_refine_ls_shift/su_max 0.0356
_refine_ls_structure_factor_coef Fsqd
_refine_ls_weighting_details 'w = 1/[\s^2^(Fo^2^) + (0.06000(Max(Fo^2^,0) + 2Fc^2^)/3)^2^]'
_refine_ls_weighting_scheme calc
_refine_ls_wR_factor_ref 0.1763
_reflns_number_gt 3746
_reflns_number_total 10138
_reflns_threshold_expression F^2^>3.0\s(F^2^)
_cod_data_source_file ja016827q_s2.cif
_cod_data_source_block global
_cod_original_cell_volume 7486(13)
_cod_original_formula_sum 'C40 H57 N6 O8 '
_cod_database_code 4115802

loop_
_symmetry_equiv_pos_as_xyz
x,y,z
-x,y,1/2-z
-x,-y,-z
x,-y,1/2+z
1/2+x,1/2+y,z
1/2-x,1/2+y,1/2-z
1/2-x,1/2-y,-z
1/2+x,1/2-y,1/2+z

loop_
_atom_site_label
_atom_site_type_symbol
_atom_site_fract_x
_atom_site_fract_y
_atom_site_fract_z
_atom_site_U_iso_or_equiv
_atom_site_adp_type
_atom_site_occupancy
_atom_site_calc_flag
O(1) O 0.6001(2) -0.3522(4) 0.4887(4) 0.088(2) Uani 1.00 d
O(2) O 0.6215(2) -0.2370(4) 0.7394(3) 0.086(2) Uani 1.00 d
O(3) O 0.6341(2) 0.1296(4) 0.6572(4) 0.092(2) Uani 1.00 d
O(4) O 0.7651(1) 0.0232(3) 0.7057(2) 0.055(1) Uani 1.00 d
O(5) O 0.7355(1) 0.0120(3) 0.5469(2) 0.046(1) Uani 1.00 d
O(6) O 0.7850(1) -0.1095(4) 0.5559(3) 0.066(2) Uani 1.00 d
O(7) O 0.8435(1) 0.4632(4) 0.6360(4) 0.100(2) Uani 1.00 d
O(8) O 0.9363(1) 0.2619(4) 0.5385(3) 0.087(2) Uani 1.00 d
N(1) N 0.5982(2) -0.3438(4) 0.5596(4) 0.061(2) Uani 1.00 d
N(2) N 0.6082(2) -0.2874(4) 0.6776(4) 0.057(2) Uani 1.00 d
N(3) N 0.6714(2) 0.1306(4) 0.6827(3) 0.057(2) Uani 1.00 d
N(4) N 0.7341(2) 0.0811(4) 0.7045(3) 0.046(2) Uani 1.00 d
N(5) N 0.8755(2) 0.4325(4) 0.6152(4) 0.067(2) Uani 1.00 d
N(6) N 0.9191(2) 0.3368(4) 0.5684(3) 0.058(2) Uani 1.00 d
C(1) C 0.7001(2) -0.1553(5) 0.5203(4) 0.051(2) Uani 1.00 d
C(2) C 0.6705(2) -0.2235(5) 0.5363(4) 0.050(2) Uani 1.00 d
C(3) C 0.6488(2) -0.2001(5) 0.5928(4) 0.041(2) Uani 1.00 d
C(4) C 0.6574(2) -0.1055(4) 0.6357(3) 0.041(2) Uani 1.00 d
C(5) C 0.6873(2) -0.0381(4) 0.6203(4) 0.041(2) Uani 1.00 d
C(6) C 0.7076(2) -0.0635(5) 0.5631(4) 0.043(2) Uani 1.00 d
C(7) C 0.6187(2) -0.2741(5) 0.6093(4) 0.045(2) Uani 1.00 d
C(8) C 0.5676(2) -0.4026(6) 0.5959(5) 0.077(3) Uani 1.00 d
C(9) C 0.5831(2) -0.3874(6) 0.6808(5) 0.072(3) Uani 1.00 d
C(10) C 0.5641(3) -0.5162(7) 0.5663(7) 0.140(5) Uani 1.00 d
C(11) C 0.5277(3) -0.3421(8) 0.5662(7) 0.142(5) Uani 1.00 d
C(12) C 0.6126(3) -0.4726(7) 0.7156(6) 0.118(4) Uani 1.00 d
C(13) C 0.5531(3) -0.3683(7) 0.7305(6) 0.126(4) Uani 1.00 d
C(14) C 0.6972(2) 0.0571(5) 0.6671(4) 0.044(2) Uani 1.00 d
C(15) C 0.6921(2) 0.2253(5) 0.7227(4) 0.055(2) Uani 1.00 d
C(16) C 0.7336(2) 0.1761(5) 0.7552(4) 0.058(2) Uani 1.00 d
C(17) C 0.6700(3) 0.2677(6) 0.7813(5) 0.100(3) Uani 1.00 d
C(18) C 0.6933(3) 0.3090(6) 0.6600(5) 0.089(3) Uani 1.00 d
C(19) C 0.7374(3) 0.1333(6) 0.8347(5) 0.089(3) Uani 1.00 d
C(20) C 0.7690(2) 0.2470(6) 0.7491(5) 0.085(3) Uani 1.00 d
C(21) C 0.7747(2) -0.0187(6) 0.5526(4) 0.048(2) Uani 1.00 d
C(22) C 0.8007(2) 0.0756(5) 0.5535(3) 0.045(2) Uani 1.00 d
C(23) C 0.7879(2) 0.1792(5) 0.5585(4) 0.050(2) Uani 1.00 d
C(24) C 0.8133(2) 0.2641(5) 0.5666(4) 0.057(2) Uani 1.00 d
C(25) C 0.8541(2) 0.2479(5) 0.5696(4) 0.049(2) Uani 1.00 d
C(26) C 0.8674(2) 0.1447(6) 0.5620(4) 0.062(3) Uani 1.00 d
C(27) C 0.8413(2) 0.0589(5) 0.5556(4) 0.063(3) Uani 1.00 d
C(28) C 0.8822(2) 0.3374(5) 0.5839(4) 0.054(2) Uani 1.00 d
C(29) C 0.9133(2) 0.4957(5) 0.6347(5) 0.058(3) Uani 1.00 d
C(30) C 0.9381(2) 0.4451(5) 0.5813(4) 0.060(2) Uani 1.00 d
C(31) C 0.9291(2) 0.4744(7) 0.7190(6) 0.096(3) Uani 1.00 d
C(32) C 0.9051(2) 0.6141(6) 0.6243(6) 0.115(4) Uani 1.00 d
C(33) C 0.9315(3) 0.4974(7) 0.5024(6) 0.111(4) Uani 1.00 d
C(34) C 0.9818(2) 0.4348(6) 0.6131(5) 0.097(3) Uani 1.00 d
C(35) C 0.5601(4) 0.2193(10) 0.6196(7) 0.146(4) Uiso 1.00 d
C(36) C 0.4673(6) 0.385(1) 0.628(1) 0.248(8) Uiso 1.00 d
C(37) C 0.5196(6) 0.333(1) 0.716(1) 0.276(9) Uiso 1.00 d
C(38) C 0.4412(8) 0.369(2) 0.666(1) 0.32(1) Uiso 1.00 d
C(39) C 0.514(1) 0.211(3) 0.612(2) 0.54(2) Uiso 1.00 d
C(40) C 0.5749(8) 0.241(2) 0.697(2) 0.38(1) Uiso 1.00 d
H(1) H 0.6669 -0.2806 0.5017 0.0750 Uiso 1.00 calc
H(2) H 0.6372 -0.0740 0.6746 0.0750 Uiso 1.00 calc
H(3) H 0.8016 0.3326 0.5592 0.0750 Uiso 1.00 calc
H(4) H 0.7147 -0.1717 0.4811 0.0614 Uiso 1.00 calc
H(5) H 0.5447 -0.5532 0.5882 0.1684 Uiso 1.00 calc
H(6) H 0.5563 -0.5156 0.5121 0.1684 Uiso 1.00 calc
H(7) H 0.5891 -0.5509 0.5800 0.1684 Uiso 1.00 calc
H(8) H 0.5302 -0.2700 0.5826 0.1703 Uiso 1.00 calc
H(9) H 0.5218 -0.3447 0.5119 0.1703 Uiso 1.00 calc
H(10) H 0.5067 -0.3750 0.5861 0.1703 Uiso 1.00 calc
H(11) H 0.5987 -0.5369 0.7208 0.1415 Uiso 1.00 calc
H(12) H 0.6314 -0.4843 0.6833 0.1415 Uiso 1.00 calc
H(13) H 0.6261 -0.4497 0.7646 0.1415 Uiso 1.00 calc
H(14) H 0.5664 -0.3505 0.7808 0.1515 Uiso 1.00 calc
H(15) H 0.5361 -0.3114 0.7102 0.1515 Uiso 1.00 calc
H(16) H 0.5377 -0.4310 0.7324 0.1515 Uiso 1.00 calc
H(17) H 0.6838 0.3274 0.8062 0.1196 Uiso 1.00 calc
H(18) H 0.6440 0.2889 0.7570 0.1196 Uiso 1.00 calc
H(19) H 0.6680 0.2139 0.8179 0.1196 Uiso 1.00 calc
H(20) H 0.7055 0.3723 0.6826 0.1067 Uiso 1.00 calc
H(21) H 0.7082 0.2820 0.6241 0.1067 Uiso 1.00 calc
H(22) H 0.6669 0.3244 0.6346 0.1067 Uiso 1.00 calc
H(23) H 0.7155 0.0875 0.8374 0.1067 Uiso 1.00 calc
H(24) H 0.7616 0.0943 0.8476 0.1067 Uiso 1.00 calc
H(25) H 0.7375 0.1906 0.8696 0.1067 Uiso 1.00 calc
H(26) H 0.7930 0.2079 0.7640 0.1019 Uiso 1.00 calc
H(27) H 0.7670 0.2706 0.6977 0.1019 Uiso 1.00 calc
H(28) H 0.7692 0.3070 0.7818 0.1019 Uiso 1.00 calc
H(29) H 0.7603 0.1920 0.5562 0.0597 Uiso 1.00 calc
H(30) H 0.8947 0.1325 0.5612 0.0749 Uiso 1.00 calc
H(31) H 0.8512 -0.0115 0.5526 0.0758 Uiso 1.00 calc
H(32) H 0.9099 0.4961 0.7483 0.1156 Uiso 1.00 calc
H(33) H 0.9342 0.4003 0.7264 0.1156 Uiso 1.00 calc
H(34) H 0.9530 0.5132 0.7350 0.1156 Uiso 1.00 calc
H(35) H 0.9292 0.6525 0.6392 0.1379 Uiso 1.00 calc
H(36) H 0.8944 0.6284 0.5721 0.1379 Uiso 1.00 calc
H(37) H 0.8865 0.6354 0.6552 0.1379 Uiso 1.00 calc
H(38) H 0.9439 0.5655 0.5063 0.1331 Uiso 1.00 calc
H(39) H 0.9428 0.4541 0.4682 0.1331 Uiso 1.00 calc
H(40) H 0.9038 0.5052 0.4838 0.1331 Uiso 1.00 calc
H(41) H 0.9854 0.4003 0.6615 0.1161 Uiso 1.00 calc
H(42) H 0.9941 0.3939 0.5790 0.1161 Uiso 1.00 calc
H(43) H 0.9935 0.5036 0.6190 0.1161 Uiso 1.00 calc

loop_
_atom_site_aniso_label
_atom_site_aniso_U_11
_atom_site_aniso_U_22
_atom_site_aniso_U_33
_atom_site_aniso_U_12
_atom_site_aniso_U_13
_atom_site_aniso_U_23
O(1) 0.093(4) 0.088(4) 0.075(4) -0.033(3) -0.001(4) -0.028(3)
O(2) 0.111(5) 0.081(4) 0.074(4) -0.022(3) 0.040(3) -0.018(3)
O(3) 0.048(3) 0.064(4) 0.159(6) 0.004(3) 0.003(3) -0.043(3)
O(4) 0.045(3) 0.061(3) 0.058(3) 0.007(2) 0.002(2) -0.005(2)
O(5) 0.048(3) 0.040(3) 0.049(3) -0.008(2) 0.010(2) 0.008(2)
O(6) 0.069(3) 0.038(3) 0.094(4) -0.003(3) 0.026(3) -0.006(3)
O(7) 0.049(3) 0.068(4) 0.188(6) 0.002(3) 0.035(4) -0.034(4)
O(8) 0.061(3) 0.068(3) 0.144(5) -0.001(3) 0.047(3) -0.020(3)
N(1) 0.049(4) 0.055(4) 0.077(5) -0.008(3) 0.006(4) -0.022(4)
N(2) 0.056(4) 0.042(4) 0.075(5) -0.010(3) 0.019(4) -0.018(3)
N(3) 0.045(4) 0.040(3) 0.086(5) -0.003(3) 0.013(3) -0.020(3)
N(4) 0.046(4) 0.042(3) 0.050(4) -0.004(3) 0.009(3) -0.008(3)
N(5) 0.043(4) 0.050(4) 0.109(6) 0.000(3) 0.014(4) -0.002(4)
N(6) 0.046(4) 0.054(4) 0.078(5) 0.001(3) 0.019(3) 0.003(3)
C(1) 0.068(5) 0.043(4) 0.043(4) -0.006(4) 0.014(4) -0.006(4)
C(2) 0.059(5) 0.040(4) 0.048(5) -0.003(4) 0.003(4) -0.005(3)
C(3) 0.036(4) 0.037(4) 0.048(5) -0.003(3) 0.007(3) -0.002(3)
C(4) 0.036(4) 0.033(4) 0.049(4) -0.001(3) -0.002(3) -0.005(3)
C(5) 0.041(4) 0.031(4) 0.048(4) -0.001(3) 0.002(3) -0.007(3)
C(6) 0.048(4) 0.039(4) 0.041(4) -0.004(3) 0.002(4) 0.002(4)
C(7) 0.046(4) 0.037(4) 0.053(5) -0.002(3) 0.012(4) -0.004(4)
C(8) 0.057(5) 0.063(5) 0.117(8) -0.025(4) 0.034(5) -0.029(5)
C(9) 0.070(5) 0.051(5) 0.105(7) -0.022(4) 0.044(5) -0.015(5)
C(10) 0.155(9) 0.082(7) 0.20(1) -0.067(6) 0.078(8) -0.068(7)
C(11) 0.046(5) 0.139(9) 0.23(1) -0.003(6) 0.002(7) -0.050(8)
C(12) 0.130(9) 0.063(6) 0.17(1) 0.008(6) 0.044(7) 0.029(6)
C(13) 0.126(8) 0.109(8) 0.17(1) -0.058(6) 0.097(8) -0.033(7)
C(14) 0.042(4) 0.036(4) 0.052(5) -0.006(4) 0.006(4) -0.005(3)
C(15) 0.055(5) 0.046(4) 0.069(5) -0.010(4) 0.021(4) -0.024(4)
C(16) 0.071(5) 0.056(4) 0.048(5) -0.021(4) 0.015(4) -0.023(4)
C(17) 0.096(6) 0.093(6) 0.121(8) -0.013(5) 0.050(6) -0.055(6)
C(18) 0.107(7) 0.048(5) 0.109(7) -0.009(5) 0.013(6) -0.007(5)
C(19) 0.108(7) 0.097(7) 0.065(6) -0.018(5) 0.023(5) -0.024(5)
C(20) 0.070(5) 0.078(5) 0.104(7) -0.029(5) 0.010(5) -0.041(5)
C(21) 0.051(5) 0.052(5) 0.042(5) -0.006(4) 0.010(4) -0.003(4)
C(22) 0.050(4) 0.040(4) 0.046(4) 0.000(3) 0.012(3) 0.001(3)
C(23) 0.037(4) 0.046(4) 0.069(5) 0.000(3) 0.016(4) 0.012(4)
C(24) 0.047(5) 0.049(4) 0.077(5) 0.004(4) 0.014(4) 0.013(4)
C(25) 0.047(4) 0.043(4) 0.060(5) 0.000(4) 0.013(4) 0.005(3)
C(26) 0.049(4) 0.057(5) 0.085(6) 0.002(4) 0.024(4) -0.012(4)
C(27) 0.054(5) 0.049(4) 0.091(6) 0.006(4) 0.024(4) -0.006(4)
C(28) 0.037(4) 0.047(5) 0.076(5) -0.001(4) 0.009(4) 0.007(4)
C(29) 0.040(4) 0.040(4) 0.091(6) 0.002(3) 0.008(4) 0.002(4)
C(30) 0.039(4) 0.052(5) 0.085(6) -0.004(4) 0.004(4) 0.010(4)
C(31) 0.090(7) 0.094(6) 0.105(8) -0.043(5) 0.017(6) -0.023(6)
C(32) 0.067(6) 0.057(5) 0.22(1) -0.001(4) 0.019(6) -0.006(6)
C(33) 0.119(8) 0.098(7) 0.117(8) -0.039(6) 0.025(6) 0.024(6)
C(34) 0.044(5) 0.080(6) 0.161(9) -0.004(4) 0.006(5) -0.004(6)

loop_
_atom_type_symbol
_atom_type_description
_atom_type_scat_dispersion_real
_atom_type_scat_dispersion_imag
_atom_type_scat_source
C C 0.003 0.002
;International Tables for Crystallography
(1992, Vol. C, Tables 4.2.6.8 and 6.1.1.1)
;
H H 0.000 0.000
;International Tables for Crystallography
(1992, Vol. C, Table 6.1.1.2)
;
N N 0.006 0.003
;International Tables for Crystallography
(1992, Vol. C, Tables 4.2.6.8 and 6.1.1.1)
;
O O 0.011 0.006
;International Tables for Crystallography
(1992, Vol. C, Tables 4.2.6.8 and 6.1.1.1)
;

loop_
_geom_angle_atom_site_label_1
_geom_angle_atom_site_label_2
_geom_angle_atom_site_label_3
_geom_angle
_geom_angle_publ_flag
C(6) O(5) C(21) 118.7(5) yes
O(1) N(1) C(7) 125.8(6) yes
O(1) N(1) C(8) 123.0(6) yes
C(7) N(1) C(8) 110.7(6) yes
O(2) N(2) C(7) 127.3(6) yes
O(2) N(2) C(9) 119.2(7) yes
C(7) N(2) C(9) 112.6(6) yes
O(3) N(3) C(14) 125.0(5) yes
O(3) N(3) C(15) 122.2(5) yes
C(14) N(3) C(15) 112.1(5) yes
O(4) N(4) C(14) 125.2(5) yes
O(4) N(4) C(16) 122.9(5) yes
C(14) N(4) C(16) 111.2(5) yes
O(7) N(5) C(28) 127.2(6) yes
O(7) N(5) C(29) 121.3(6) yes
C(28) N(5) C(29) 110.9(5) yes
O(8) N(6) C(28) 127.7(6) yes
O(8) N(6) C(30) 120.7(5) yes
C(28) N(6) C(30) 111.1(6) yes
C(2) C(1) C(6) 117.8(6) yes
C(1) C(2) C(3) 121.7(6) yes
C(2) C(3) C(4) 118.8(5) yes
C(2) C(3) C(7) 120.3(6) yes
C(4) C(3) C(7) 120.9(6) yes
C(3) C(4) C(5) 119.5(6) yes
C(4) C(5) C(6) 119.7(5) yes
C(4) C(5) C(14) 119.1(6) yes
C(6) C(5) C(14) 121.1(6) yes
O(5) C(6) C(1) 120.8(6) yes
O(5) C(6) C(5) 116.7(5) yes
C(1) C(6) C(5) 122.5(6) yes
N(1) C(7) N(2) 108.5(6) yes
N(1) C(7) C(3) 125.8(7) yes
N(2) C(7) C(3) 125.6(6) yes
N(1) C(8) C(9) 102.7(6) yes
N(1) C(8) C(10) 109.0(7) yes
N(1) C(8) C(11) 104.2(7) yes
C(9) C(8) C(10) 117.0(8) yes
C(9) C(8) C(11) 113.5(7) yes
C(10) C(8) C(11) 109.4(8) yes
N(2) C(9) C(8) 99.3(6) yes
N(2) C(9) C(12) 105.1(6) yes
N(2) C(9) C(13) 110.0(6) yes
C(8) C(9) C(12) 113.6(7) yes
C(8) C(9) C(13) 117.2(8) yes
C(12) C(9) C(13) 110.4(8) yes
N(3) C(14) N(4) 109.6(5) yes
N(3) C(14) C(5) 126.1(6) yes
N(4) C(14) C(5) 124.2(5) yes
N(3) C(15) C(16) 100.3(5) yes
N(3) C(15) C(17) 111.0(6) yes
N(3) C(15) C(18) 105.8(6) yes
C(16) C(15) C(17) 115.2(6) yes
C(16) C(15) C(18) 113.3(6) yes
C(17) C(15) C(18) 110.3(6) yes
N(4) C(16) C(15) 101.8(5) yes
N(4) C(16) C(19) 105.9(6) yes
N(4) C(16) C(20) 109.0(5) yes
C(15) C(16) C(19) 114.1(6) yes
C(15) C(16) C(20) 115.0(6) yes
C(19) C(16) C(20) 110.3(6) yes
O(5) C(21) O(6) 123.1(6) yes
O(5) C(21) C(22) 110.6(6) yes
O(6) C(21) C(22) 126.2(6) yes
C(21) C(22) C(23) 123.8(6) yes
C(21) C(22) C(27) 118.3(6) yes
C(23) C(22) C(27) 117.6(6) yes
C(22) C(23) C(24) 122.7(6) yes
C(23) C(24) C(25) 120.0(6) yes
C(24) C(25) C(26) 118.3(6) yes
C(24) C(25) C(28) 120.6(6) yes
C(26) C(25) C(28) 121.0(6) yes
C(25) C(26) C(27) 121.0(6) yes
C(22) C(27) C(26) 120.3(6) yes
N(5) C(28) N(6) 109.1(6) yes
N(5) C(28) C(25) 126.2(6) yes
N(6) C(28) C(25) 124.8(6) yes
N(5) C(29) C(30) 101.0(5) yes
N(5) C(29) C(31) 105.5(6) yes
N(5) C(29) C(32) 111.0(6) yes
C(30) C(29) C(31) 113.8(6) yes
C(30) C(29) C(32) 116.3(7) yes
C(31) C(29) C(32) 108.5(7) yes
N(6) C(30) C(29) 101.3(5) yes
N(6) C(30) C(33) 105.3(6) yes
N(6) C(30) C(34) 110.5(5) yes
C(29) C(30) C(33) 112.8(6) yes
C(29) C(30) C(34) 115.6(7) yes
C(33) C(30) C(34) 110.5(7) yes
C(39) C(35) C(40) 105(1) yes

loop_
_geom_bond_atom_site_label_1
_geom_bond_atom_site_label_2
_geom_bond_distance
_geom_bond_publ_flag
O(1) N(1) 1.278(7) yes
O(2) N(2) 1.275(7) yes
O(3) N(3) 1.271(6) yes
O(4) N(4) 1.281(6) yes
O(5) C(6) 1.412(7) yes
O(5) C(21) 1.378(7) yes
O(6) C(21) 1.192(7) yes
O(7) N(5) 1.276(7) yes
O(8) N(6) 1.274(6) yes
N(1) C(7) 1.344(8) yes
N(1) C(8) 1.518(9) yes
N(2) C(7) 1.339(8) yes
N(2) C(9) 1.526(8) yes
N(3) C(14) 1.340(7) yes
N(3) C(15) 1.493(7) yes
N(4) C(14) 1.346(7) yes
N(4) C(16) 1.495(7) yes
N(5) C(28) 1.353(8) yes
N(5) C(29) 1.501(8) yes
N(6) C(28) 1.341(8) yes
N(6) C(30) 1.505(8) yes
C(1) C(2) 1.394(8) yes
C(1) C(6) 1.377(8) yes
C(2) C(3) 1.385(8) yes
C(3) C(4) 1.412(8) yes
C(3) C(7) 1.455(8) yes
C(4) C(5) 1.390(8) yes
C(5) C(6) 1.370(8) yes
C(5) C(14) 1.460(8) yes
C(8) C(9) 1.51(1) yes
C(8) C(10) 1.52(1) yes
C(8) C(11) 1.56(1) yes
C(9) C(12) 1.52(1) yes
C(9) C(13) 1.49(1) yes
C(15) C(16) 1.556(9) yes
C(15) C(17) 1.493(9) yes
C(15) C(18) 1.538(10) yes
C(16) C(19) 1.493(10) yes
C(16) C(20) 1.523(9) yes
C(21) C(22) 1.480(8) yes
C(22) C(23) 1.380(8) yes
C(22) C(27) 1.396(8) yes
C(23) C(24) 1.364(8) yes
C(24) C(25) 1.397(8) yes
C(25) C(26) 1.387(8) yes
C(25) C(28) 1.469(8) yes
C(26) C(27) 1.387(9) yes
C(29) C(30) 1.523(9) yes
C(29) C(31) 1.52(1) yes
C(29) C(32) 1.517(9) yes
C(30) C(33) 1.53(1) yes
C(30) C(34) 1.500(9) yes
C(35) C(39) 1.57(4) yes
C(35) C(40) 1.40(3) yes
C(36) C(38) 1.23(3) yes

loop_
_geom_contact_atom_site_label_1
_geom_contact_atom_site_label_2
_geom_contact_distance
_geom_contact_site_symmetry_2
O(1) C(36) 2.83(2) 3_656
O(1) C(38) 2.85(3) 3_656
O(1) C(27) 3.454(9) 7_646
O(1) C(32) 3.59(1) 7_656
O(2) C(28) 3.300(9) 6_646
O(2) C(31) 3.322(10) 6_646
O(2) N(5) 3.333(8) 6_646
O(2) C(25) 3.348(8) 6_646
O(2) O(7) 3.416(8) 6_646
O(3) C(40) 2.66(3) .
O(3) C(35) 2.73(1) .
O(6) C(2) 3.209(8) 7_646
O(6) C(1) 3.324(8) 7_646
O(6) C(17) 3.387(10) 6_646
O(8) C(35) 2.84(1) 7_656
O(8) C(11) 3.34(1) 5_555
O(8) C(39) 3.45(4) 7_656
O(8) C(10) 3.60(1) 7_646
C(4) C(20) 3.468(9) 6_646
C(10) C(35) 3.46(2) 1_545
C(11) C(36) 3.53(2) 3_656
C(17) C(40) 3.33(3) .
C(23) C(23) 3.49(1) 7_656
C(32) C(38) 3.46(2) 5_555
C(32) C(40) 3.51(3) 6_656
C(33) C(35) 3.52(2) 7_656
C(35) C(37) 2.78(2) .
C(36) C(39) 2.74(4) .
C(36) C(37) 2.81(3) 2_656
C(37) C(38) 2.70(3) .
C(38) C(40) 3.05(4) 2_656
C(38) C(39) 3.44(5) .

loop_
_geom_torsion_atom_site_label_1
_geom_torsion_atom_site_label_2
_geom_torsion_atom_site_label_3
_geom_torsion_atom_site_label_4
_geom_torsion
_geom_torsion_publ_flag
O(1) N(1) C(7) N(2) 178.5(6) yes
O(1) N(1) C(7) C(3) -4(1) yes
O(1) N(1) C(8) C(9) 167.6(6) yes
O(1) N(1) C(8) C(10) 42(1) yes
O(1) N(1) C(8) C(11) -73.8(8) yes
O(2) N(2) C(7) N(1) 179.1(6) yes
O(2) N(2) C(7) C(3) 1(1) yes
O(2) N(2) C(9) C(8) 168.3(6) yes
O(2) N(2) C(9) C(12) -74.0(8) yes
O(2) N(2) C(9) C(13) 44(1) yes
O(3) N(3) C(14) N(4) -178.8(6) yes
O(3) N(3) C(14) C(5) -1(1) yes
O(3) N(3) C(15) C(16) 168.9(6) yes
O(3) N(3) C(15) C(17) 46.7(9) yes
O(3) N(3) C(15) C(18) -73.1(8) yes
O(4) N(4) C(14) N(3) 175.3(5) yes
O(4) N(4) C(14) C(5) -1.7(9) yes
O(4) N(4) C(16) C(15) 171.9(5) yes
O(4) N(4) C(16) C(19) -68.5(7) yes
O(4) N(4) C(16) C(20) 50.1(8) yes
O(5) C(6) C(1) C(2) -176.3(5) yes
O(5) C(6) C(5) C(4) 175.6(5) yes
O(5) C(6) C(5) C(14) -6.2(8) yes
O(5) C(21) C(22) C(23) 8.2(9) yes
O(5) C(21) C(22) C(27) -177.2(6) yes
O(6) C(21) O(5) C(6) 15.0(9) yes
O(6) C(21) C(22) C(23) -172.2(7) yes
O(6) C(21) C(22) C(27) 2(1) yes
O(7) N(5) C(28) N(6) 178.6(7) yes
O(7) N(5) C(28) C(25) -1(1) yes
O(7) N(5) C(29) C(30) -165.7(6) yes
O(7) N(5) C(29) C(31) 75.7(8) yes
O(7) N(5) C(29) C(32) -41(1) yes
O(8) N(6) C(28) N(5) -179.6(6) yes
O(8) N(6) C(28) C(25) 0(1) yes
O(8) N(6) C(30) C(29) -166.2(6) yes
O(8) N(6) C(30) C(33) 76.1(7) yes
O(8) N(6) C(30) C(34) -43.2(9) yes
N(1) C(7) N(2) C(9) 10.5(8) yes
N(1) C(7) C(3) C(2) -27.0(10) yes
N(1) C(7) C(3) C(4) 155.3(6) yes
N(1) C(8) C(9) N(2) 23.0(6) yes
N(1) C(8) C(9) C(12) -88.1(7) yes
N(1) C(8) C(9) C(13) 141.2(7) yes
N(2) C(7) N(1) C(8) 6.4(7) yes
N(2) C(7) C(3) C(2) 149.8(6) yes
N(2) C(7) C(3) C(4) -27.9(9) yes
N(2) C(9) C(8) C(10) 142.2(7) yes
N(2) C(9) C(8) C(11) -88.9(7) yes
N(3) C(14) N(4) C(16) 4.4(7) yes
N(3) C(14) C(5) C(4) -51.1(9) yes
N(3) C(14) C(5) C(6) 130.7(7) yes
N(3) C(15) C(16) N(4) 21.0(6) yes
N(3) C(15) C(16) C(19) -92.6(6) yes
N(3) C(15) C(16) C(20) 138.5(6) yes
N(4) C(14) N(3) C(15) 11.3(7) yes
N(4) C(14) C(5) C(4) 125.5(6) yes
N(4) C(14) C(5) C(6) -52.7(9) yes
N(4) C(16) C(15) C(17) 140.2(6) yes
N(4) C(16) C(15) C(18) -91.4(6) yes
N(5) C(28) N(6) C(30) -7.3(8) yes
N(5) C(28) C(25) C(24) 18(1) yes
N(5) C(28) C(25) C(26) -158.1(7) yes
N(5) C(29) C(30) N(6) -24.1(6) yes
N(5) C(29) C(30) C(33) 88.0(6) yes
N(5) C(29) C(30) C(34) -143.5(6) yes
N(6) C(28) N(5) C(29) -10.2(8) yes
N(6) C(28) C(25) C(24) -161.7(7) yes
N(6) C(28) C(25) C(26) 21(1) yes
N(6) C(30) C(29) C(31) 88.4(6) yes
N(6) C(30) C(29) C(32) -144.4(6) yes
C(1) C(2) C(3) C(4) -0.9(9) yes
C(1) C(2) C(3) C(7) -178.6(6) yes
C(1) C(6) O(5) C(21) -61.3(8) yes
C(1) C(6) C(5) C(4) -1.3(9) yes
C(1) C(6) C(5) C(14) 176.9(6) yes
C(2) C(1) C(6) C(5) 0.5(10) yes
C(2) C(3) C(4) C(5) 0.1(9) yes
C(3) C(2) C(1) C(6) 0.6(10) yes
C(3) C(4) C(5) C(6) 0.9(9) yes
C(3) C(4) C(5) C(14) -177.3(5) yes
C(3) C(7) N(1) C(8) -176.4(6) yes
C(3) C(7) N(2) C(9) -166.7(6) yes
C(5) C(4) C(3) C(7) 177.8(6) yes
C(5) C(6) O(5) C(21) 121.8(6) yes
C(5) C(14) N(3) C(15) -171.7(6) yes
C(5) C(14) N(4) C(16) -172.7(6) yes
C(6) O(5) C(21) C(22) -165.4(5) yes
C(7) N(1) C(8) C(9) -20.0(7) yes
C(7) N(1) C(8) C(10) -144.7(8) yes
C(7) N(1) C(8) C(11) 98.6(7) yes
C(7) N(2) C(9) C(8) -22.1(7) yes
C(7) N(2) C(9) C(12) 95.7(8) yes
C(7) N(2) C(9) C(13) -145.5(8) yes
C(10) C(8) C(9) C(12) 31.1(10) yes
C(10) C(8) C(9) C(13) -99.5(9) yes
C(11) C(8) C(9) C(12) 160.0(7) yes
C(11) C(8) C(9) C(13) 29.3(10) yes
C(14) N(3) C(15) C(16) -20.8(7) yes
C(14) N(3) C(15) C(17) -143.1(7) yes
C(14) N(3) C(15) C(18) 97.2(6) yes
C(14) N(4) C(16) C(15) -16.9(6) yes
C(14) N(4) C(16) C(19) 102.7(6) yes
C(14) N(4) C(16) C(20) -138.7(6) yes
C(17) C(15) C(16) C(19) 26.7(8) yes
C(17) C(15) C(16) C(20) -102.2(7) yes
C(18) C(15) C(16) C(19) 155.1(6) yes
C(18) C(15) C(16) C(20) 26.2(8) yes
C(21) C(22) C(23) C(24) 173.5(6) yes
C(21) C(22) C(27) C(26) -175.4(6) yes
C(22) C(23) C(24) C(25) 0(1) yes
C(22) C(27) C(26) C(25) 2(1) yes
C(23) C(22) C(27) C(26) 0(1) yes
C(23) C(24) C(25) C(26) 1(1) yes
C(23) C(24) C(25) C(28) -175.5(6) yes
C(24) C(23) C(22) C(27) -1(1) yes
C(24) C(25) C(26) C(27) -3(1) yes
C(25) C(28) N(5) C(29) 169.2(6) yes
C(25) C(28) N(6) C(30) 173.2(6) yes
C(27) C(26) C(25) C(28) 173.9(7) yes
C(28) N(5) C(29) C(30) 22.5(7) yes
C(28) N(5) C(29) C(31) -96.2(7) yes
C(28) N(5) C(29) C(32) 146.5(7) yes
C(28) N(6) C(30) C(29) 20.8(7) yes
C(28) N(6) C(30) C(33) -96.9(7) yes
C(28) N(6) C(30) C(34) 143.8(7) yes
C(31) C(29) C(30) C(33) -159.5(6) yes
C(31) C(29) C(30) C(34) -31.0(8) yes
C(32) C(29) C(30) C(33) -32.3(9) yes
C(32) C(29) C(30) C(34) 96.2(8) yes
C(32) C(29) C(30) C(34) 96.2(8) yes
